data_2211917
loop_
_publ_author_name
'James, Leanne'
'Maguire, Glenn E. .M.'
'Martincigh, Bice S.'
'McKee, Vickie'
'Ndlovu, Nombuso'

_publ_section_title
;
 3-Phenyl-1,5-di-2-pyridylpentane-1,5-dione
;
_journal_coeditor_code OM2073
_journal_issue 1
_journal_name_full 'Acta Crystallographica Section E'
_journal_page_first o153
_journal_page_last o155
_journal_paper_doi 10.1107/S1600536806052172
_journal_volume 63
_journal_year 2007
_chemical_formula_iupac 'C21 H18 N2 O2'
_chemical_formula_moiety 'C21 H18 N2 O2'
_chemical_formula_sum 'C21 H18 N2 O2'
_chemical_formula_weight 330.37
_chemical_name_systematic
;
3-Phenyl-1,5-di-2-pyridylpentane-1,5-dione
;
_space_group_IT_number 2
_symmetry_cell_setting triclinic
_symmetry_space_group_name_Hall '-P 1'
_symmetry_space_group_name_H-M 'P -1'
_atom_sites_solution_hydrogens geom
_atom_sites_solution_primary direct
_atom_sites_solution_secondary difmap
_audit_creation_method SHELXL-97
_cell_angle_alpha 95.2080(10)
_cell_angle_beta 110.9240(10)
_cell_angle_gamma 99.7620(10)
_cell_formula_units_Z 2
_cell_length_a 8.3545(5)
_cell_length_b 10.3696(7)
_cell_length_c 10.6370(7)
_cell_measurement_reflns_used 3056
_cell_measurement_temperature 150(2)
_cell_measurement_theta_max 31.50
_cell_measurement_theta_min 2.67
_cell_volume 836.74(9)
_computing_cell_refinement 'SAINT (Bruker, 2005)'
_computing_data_collection 'APEX-2 (Bruker, 2005)'
_computing_data_reduction SAINT
_computing_molecular_graphics 'SHELXTL (Sheldrick, 2001)'
_computing_publication_material SHELXTL
_computing_structure_refinement 'SHELXL97 (Sheldrick, 1997)'
_computing_structure_solution 'SHELXS97 (Sheldrick, 1997)'
_diffrn_ambient_temperature 150(2)
_diffrn_measured_fraction_theta_full 0.999
_diffrn_measured_fraction_theta_max 0.995
_diffrn_measurement_device_type 'Bruker SMART APEX-II CCD'
_diffrn_measurement_method \w
_diffrn_radiation_monochromator graphite
_diffrn_radiation_source 'fine-focus sealed tube'
_diffrn_radiation_type MoK\a
_diffrn_radiation_wavelength 0.71073
_diffrn_reflns_av_R_equivalents 0.0187
_diffrn_reflns_av_sigmaI/netI 0.0265
_diffrn_reflns_limit_h_max 10
_diffrn_reflns_limit_h_min -10
_diffrn_reflns_limit_k_max 13
_diffrn_reflns_limit_k_min -13
_diffrn_reflns_limit_l_max 13
_diffrn_reflns_limit_l_min -13
_diffrn_reflns_number 8223
_diffrn_reflns_theta_full 25.00
_diffrn_reflns_theta_max 27.50
_diffrn_reflns_theta_min 2.02
_diffrn_standards_number 0
_exptl_absorpt_coefficient_mu 0.085
_exptl_absorpt_correction_T_max 0.9856
_exptl_absorpt_correction_T_min 0.9626
_exptl_absorpt_correction_type multi-scan
_exptl_absorpt_process_details '(SADABS; Sheldrick, 2003)'
_exptl_crystal_colour colourless
_exptl_crystal_density_diffrn 1.311
_exptl_crystal_density_method 'not measured'
_exptl_crystal_description block
_exptl_crystal_F_000 348
_exptl_crystal_size_max 0.45
_exptl_crystal_size_mid 0.42
_exptl_crystal_size_min 0.17
_refine_diff_density_max 0.258
_refine_diff_density_min -0.244
_refine_ls_extinction_method none
_refine_ls_goodness_of_fit_ref 1.085
_refine_ls_hydrogen_treatment constr
_refine_ls_matrix_type full
_refine_ls_number_parameters 226
_refine_ls_number_reflns 3832
_refine_ls_number_restraints 0
_refine_ls_restrained_S_all 1.085
_refine_ls_R_factor_all 0.0505
_refine_ls_R_factor_gt 0.0415
_refine_ls_shift/su_max 0.000
_refine_ls_shift/su_mean 0.000
_refine_ls_structure_factor_coef Fsqd
_refine_ls_weighting_details 'calc w=1/[\s^2^(Fo^2^)+(0.0518P)^2^+0.1695P] where P=(Fo^2^+2Fc^2^)/3'
_refine_ls_weighting_scheme calc
_refine_ls_wR_factor_gt 0.1054
_refine_ls_wR_factor_ref 0.1112
_reflns_number_gt 3149
_reflns_number_total 3832
_reflns_threshold_expression I>2\s(I)
_cod_data_source_file om2073.cif
_cod_data_source_block I
_cod_database_code 2211917
_cod_database_fobs_code 2211917

loop_
_symmetry_equiv_pos_as_xyz
'x, y, z'
'-x, -y, -z'

loop_
_atom_site_type_symbol
_atom_site_label
_atom_site_fract_x
_atom_site_fract_y
_atom_site_fract_z
_atom_site_U_iso_or_equiv
_atom_site_adp_type
_atom_site_calc_flag
_atom_site_refinement_flags
_atom_site_occupancy
_atom_site_disorder_assembly
_atom_site_disorder_group
N N1 -0.35196(14) 0.16135(11) -0.49191(11) 0.0282(2) Uani d . 1 A 1
C C1 -0.47378(18) 0.11329(14) -0.61683(14) 0.0342(3) Uani d . 1 A 1
H H1 -0.5567 0.0336 -0.6289 0.041 Uiso calc R 1 A 1
C C2 -0.48469(19) 0.17425(14) -0.72960(13) 0.0344(3) Uani d . 1 A 1
H H2 -0.5752 0.1380 -0.8160 0.041 Uiso calc R 1 A 1
C C3 -0.3633(2) 0.28745(15) -0.71475(13) 0.0360(3) Uani d . 1 A 1
H H3 -0.3678 0.3303 -0.7908 0.043 Uiso calc R 1 A 1
C C4 -0.23359(18) 0.33848(14) -0.58688(13) 0.0309(3) Uani d . 1 A 1
H H4 -0.1465 0.4159 -0.5735 0.037 Uiso calc R 1 A 1
C C5 -0.23508(16) 0.27262(12) -0.47864(12) 0.0228(3) Uani d . 1 A 1
C C6 -0.10237(15) 0.32889(12) -0.33738(12) 0.0226(3) Uani d . 1 A 1
O O1 0.01339(12) 0.42531(9) -0.31951(9) 0.0324(2) Uani d . 1 A 1
C C7 -0.12369(15) 0.26619(12) -0.21971(11) 0.0214(2) Uani d . 1 A 1
H H7A -0.1441 0.1686 -0.2427 0.026 Uiso calc R 1 A 1
H H7B -0.2278 0.2874 -0.2055 0.026 Uiso calc R 1 A 1
C C8 0.03857(15) 0.31553(11) -0.08751(11) 0.0196(2) Uani d . 1 A 1
H H8 0.0724 0.4142 -0.0777 0.024 Uiso calc R 1 A 1
C C9 0.00051(15) 0.28325(12) 0.03820(11) 0.0223(3) Uani d . 1 A 1
H H9A -0.1103 0.3088 0.0332 0.027 Uiso calc R 1 A 1
H H9B -0.0155 0.1864 0.0380 0.027 Uiso calc R 1 A 1
C C10 0.14735(15) 0.35513(12) 0.17000(12) 0.0216(2) Uani d . 1 A 1
O O2 0.24581(12) 0.45740(9) 0.17391(9) 0.0301(2) Uani d . 1 A 1
C C11 0.16752(16) 0.29902(12) 0.29879(12) 0.0226(3) Uani d . 1 A 1
C C12 0.28339(17) 0.37379(13) 0.42286(13) 0.0287(3) Uani d . 1 A 1
H H12 0.3474 0.4600 0.4267 0.034 Uiso calc R 1 A 1
C C13 0.30403(19) 0.32054(15) 0.54078(13) 0.0353(3) Uani d . 1 A 1
H H13 0.3821 0.3694 0.6272 0.042 Uiso calc R 1 A 1
C C14 0.2090(2) 0.19514(15) 0.53014(14) 0.0393(4) Uani d . 1 A 1
H H14 0.2202 0.1556 0.6091 0.047 Uiso calc R 1 A 1
C C15 0.0971(2) 0.12797(15) 0.40237(15) 0.0426(4) Uani d . 1 A 1
H H15 0.0326 0.0413 0.3962 0.051 Uiso calc R 1 A 1
N N2 0.07389(16) 0.17725(11) 0.28674(11) 0.0326(3) Uani d . 1 A 1
C C16 0.19229(15) 0.25953(11) -0.09513(11) 0.0193(2) Uani d . 1 A 1
C C17 0.34421(15) 0.34252(12) -0.09007(11) 0.0220(2) Uani d . 1 A 1
H H17 0.3524 0.4356 -0.0810 0.026 Uiso calc R 1 A 1
C C18 0.48440(16) 0.29177(13) -0.09804(12) 0.0253(3) Uani d . 1 A 1
H H18 0.5876 0.3501 -0.0938 0.030 Uiso calc R 1 A 1
C C19 0.47380(17) 0.15584(13) -0.11217(12) 0.0275(3) Uani d . 1 A 1
H H19 0.5695 0.1208 -0.1176 0.033 Uiso calc R 1 A 1
C C20 0.32209(17) 0.07150(12) -0.11837(12) 0.0269(3) Uani d . 1 A 1
H H20 0.3137 -0.0217 -0.1284 0.032 Uiso calc R 1 A 1
C C21 0.18303(16) 0.12285(12) -0.10991(12) 0.0233(3) Uani d . 1 A 1
H H21 0.0799 0.0643 -0.1142 0.028 Uiso calc R 1 A 1

loop_
_atom_site_aniso_label
_atom_site_aniso_U_11
_atom_site_aniso_U_22
_atom_site_aniso_U_33
_atom_site_aniso_U_12
_atom_site_aniso_U_13
_atom_site_aniso_U_23
N1 0.0292(6) 0.0286(6) 0.0224(5) 0.0024(4) 0.0063(4) 0.0035(4)
C1 0.0339(7) 0.0326(7) 0.0274(7) 0.0020(6) 0.0049(6) -0.0002(5)
C2 0.0368(7) 0.0393(8) 0.0202(6) 0.0131(6) 0.0020(5) -0.0015(5)
C3 0.0480(8) 0.0416(8) 0.0197(6) 0.0156(7) 0.0106(6) 0.0096(6)
C4 0.0360(7) 0.0341(7) 0.0230(6) 0.0061(6) 0.0111(6) 0.0090(5)
C5 0.0233(6) 0.0262(6) 0.0197(6) 0.0071(5) 0.0078(5) 0.0058(5)
C6 0.0211(6) 0.0265(6) 0.0207(6) 0.0057(5) 0.0076(5) 0.0076(5)
O1 0.0285(5) 0.0361(5) 0.0265(5) -0.0038(4) 0.0067(4) 0.0115(4)
C7 0.0193(6) 0.0258(6) 0.0172(5) 0.0026(5) 0.0052(4) 0.0059(4)
C8 0.0197(5) 0.0208(5) 0.0168(5) 0.0021(4) 0.0062(4) 0.0039(4)
C9 0.0207(6) 0.0269(6) 0.0176(5) 0.0017(5) 0.0069(5) 0.0041(4)
C10 0.0231(6) 0.0228(6) 0.0196(6) 0.0047(5) 0.0095(5) 0.0016(4)
O2 0.0347(5) 0.0256(5) 0.0250(5) -0.0034(4) 0.0102(4) 0.0029(4)
C11 0.0232(6) 0.0256(6) 0.0187(6) 0.0044(5) 0.0081(5) 0.0029(5)
C12 0.0318(7) 0.0268(6) 0.0218(6) 0.0019(5) 0.0061(5) 0.0010(5)
C13 0.0398(8) 0.0400(8) 0.0187(6) 0.0045(6) 0.0049(6) 0.0021(5)
C14 0.0467(9) 0.0461(9) 0.0225(7) 0.0042(7) 0.0111(6) 0.0133(6)
C15 0.0522(9) 0.0380(8) 0.0290(7) -0.0087(7) 0.0121(7) 0.0111(6)
N2 0.0369(6) 0.0310(6) 0.0230(5) -0.0049(5) 0.0084(5) 0.0057(4)
C16 0.0205(5) 0.0227(6) 0.0119(5) 0.0030(4) 0.0037(4) 0.0032(4)
C17 0.0223(6) 0.0214(6) 0.0185(5) 0.0020(5) 0.0050(5) 0.0021(4)
C18 0.0202(6) 0.0314(7) 0.0219(6) 0.0018(5) 0.0068(5) 0.0036(5)
C19 0.0258(6) 0.0346(7) 0.0236(6) 0.0121(5) 0.0084(5) 0.0054(5)
C20 0.0344(7) 0.0233(6) 0.0236(6) 0.0090(5) 0.0099(5) 0.0054(5)
C21 0.0252(6) 0.0233(6) 0.0190(6) 0.0020(5) 0.0066(5) 0.0049(4)

loop_
_atom_type_symbol
_atom_type_description
_atom_type_scat_dispersion_real
_atom_type_scat_dispersion_imag
_atom_type_scat_source
C C 0.0033 0.0016 'International Tables Vol C Tables 4.2.6.8 and 6.1.1.4'
H H 0.0000 0.0000 'International Tables Vol C Tables 4.2.6.8 and 6.1.1.4'
N N 0.0061 0.0033 'International Tables Vol C Tables 4.2.6.8 and 6.1.1.4'
O O 0.0106 0.0060 'International Tables Vol C Tables 4.2.6.8 and 6.1.1.4'

loop_
_geom_angle_atom_site_label_1
_geom_angle_atom_site_label_2
_geom_angle_atom_site_label_3
_geom_angle
C1 N1 C5 117.02(11)
N1 C1 C2 123.15(13)
N1 C1 H1 118.4
C2 C1 H1 118.4
C3 C2 C1 119.19(12)
C3 C2 H2 120.4
C1 C2 H2 120.4
C2 C3 C4 118.98(12)
C2 C3 H3 120.5
C4 C3 H3 120.5
C3 C4 C5 117.98(13)
C3 C4 H4 121.0
C5 C4 H4 121.0
N1 C5 C4 123.66(11)
N1 C5 C6 116.86(10)
C4 C5 C6 119.47(11)
O1 C6 C5 120.13(10)
O1 C6 C7 121.84(11)
C5 C6 C7 117.96(10)
C6 C7 C8 111.75(9)
C6 C7 H7A 109.3
C8 C7 H7A 109.3
C6 C7 H7B 109.3
C8 C7 H7B 109.3
H7A C7 H7B 107.9
C16 C8 C7 110.71(9)
C16 C8 C9 111.00(9)
C7 C8 C9 111.88(9)
C16 C8 H8 107.7
C7 C8 H8 107.7
C9 C8 H8 107.7
C10 C9 C8 112.00(9)
C10 C9 H9A 109.2
C8 C9 H9A 109.2
C10 C9 H9B 109.2
C8 C9 H9B 109.2
H9A C9 H9B 107.9
O2 C10 C11 119.74(10)
O2 C10 C9 121.64(10)
C11 C10 C9 118.61(10)
N2 C11 C12 123.42(11)
N2 C11 C10 117.49(10)
C12 C11 C10 119.08(11)
C13 C12 C11 118.81(12)
C13 C12 H12 120.6
C11 C12 H12 120.6
C14 C13 C12 118.51(12)
C14 C13 H13 120.7
C12 C13 H13 120.7
C13 C14 C15 118.67(13)
C13 C14 H14 120.7
C15 C14 H14 120.7
N2 C15 C14 124.11(13)
N2 C15 H15 117.9
C14 C15 H15 117.9
C11 N2 C15 116.48(11)
C17 C16 C21 118.25(11)
C17 C16 C8 120.93(10)
C21 C16 C8 120.82(10)
C16 C17 C18 121.14(11)
C16 C17 H17 119.4
C18 C17 H17 119.4
C19 C18 C17 120.04(11)
C19 C18 H18 120.0
C17 C18 H18 120.0
C18 C19 C20 119.46(12)
C18 C19 H19 120.3
C20 C19 H19 120.3
C21 C20 C19 120.18(11)
C21 C20 H20 119.9
C19 C20 H20 119.9
C20 C21 C16 120.93(11)
C20 C21 H21 119.5
C16 C21 H21 119.5

loop_
_geom_bond_atom_site_label_1
_geom_bond_atom_site_label_2
_geom_bond_distance
N1 C1 1.3385(17)
N1 C5 1.3396(16)
C1 C2 1.3878(19)
C1 H1 0.9500
C2 C3 1.371(2)
C2 H2 0.9500
C3 C4 1.3879(19)
C3 H3 0.9500
C4 C5 1.3936(17)
C4 H4 0.9500
C5 C6 1.5030(16)
C6 O1 1.2154(14)
C6 C7 1.5129(16)
C7 C8 1.5327(15)
C7 H7A 0.9900
C7 H7B 0.9900
C8 C16 1.5204(16)
C8 C9 1.5330(15)
C8 H8 1.0000
C9 C10 1.5158(16)
C9 H9A 0.9900
C9 H9B 0.9900
C10 O2 1.2144(14)
C10 C11 1.5023(16)
C11 N2 1.3367(16)
C11 C12 1.3882(17)
C12 C13 1.3826(18)
C12 H12 0.9500
C13 C14 1.376(2)
C13 H13 0.9500
C14 C15 1.381(2)
C14 H14 0.9500
C15 N2 1.3375(17)
C15 H15 0.9500
C16 C17 1.3881(16)
C16 C21 1.3975(16)
C17 C18 1.3884(17)
C17 H17 0.9500
C18 C19 1.3881(18)
C18 H18 0.9500
C19 C20 1.3891(18)
C19 H19 0.9500
C20 C21 1.3846(17)
C20 H20 0.9500
C21 H21 0.9500

loop_
_geom_hbond_atom_site_label_D
_geom_hbond_atom_site_label_H
_geom_hbond_atom_site_label_A
_geom_hbond_site_symmetry_A
_geom_hbond_distance_DH
_geom_hbond_distance_HA
_geom_hbond_distance_DA
_geom_hbond_angle_DHA
C18 H18 O2 2_665 0.95 2.62 3.4913(15) 152.8
C4 H4 O1 2_564 0.95 2.42 3.2556(16) 146.4
C1 H1 N1 2_454 0.95 2.64 3.4588(18) 144.7

loop_
_cod_related_entry_id
_cod_related_entry_database
_cod_related_entry_code
1 ChemSpider 21125610
